data_4324734
loop_
_publ_author_name
'Suna Wang'
'Lingqian Kong'
'Hua Yang'
'Zhoutong He'
'Zheng Jiang'
'Dacheng Li'
'Suyuan Zeng'
'Meiju Niu'
'You Song'
'Jianmin Dou'

_publ_section_title
;
 A Novel 9-MC-3 and 15-MC-6 Onset Stacked Metallacrown Single-Molecule
 Magnet: Synthesis and Crystal Structure
;
_journal_name_full 'Inorganic Chemistry'
_journal_page_first 2705
_journal_page_last 2707
_journal_paper_doi 10.1021/ic101622d
_journal_volume 50
_journal_year 2011
_chemical_formula_moiety 'C59 H69 Mn9 N6 O28'
_chemical_formula_sum 'C59 H69 Mn9 N6 O28'
_chemical_formula_weight 1804.66
_chemical_name_systematic
; 
 ? 
;
_space_group_IT_number 197
_symmetry_cell_setting cubic
_symmetry_space_group_name_Hall 'I 2 2 3'
_symmetry_space_group_name_H-M 'I 2 3'
_atom_sites_solution_hydrogens geom
_atom_sites_solution_primary direct
_atom_sites_solution_secondary difmap
_audit_creation_method SHELXL-97
_cell_angle_alpha 90.00
_cell_angle_beta 90.00
_cell_angle_gamma 90.00
_cell_formula_units_Z 8
_cell_length_a 26.050(2)
_cell_length_b 26.050(2)
_cell_length_c 26.050(2)
_cell_measurement_reflns_used 3814
_cell_measurement_temperature 173(2)
_cell_measurement_theta_max 17.32
_cell_measurement_theta_min 2.47
_cell_volume 17678(2)
_computing_cell_refinement 'Bruker SMART'
_computing_data_collection 'Bruker SMART'
_computing_data_reduction 'Bruker SAINT'
_computing_molecular_graphics 'Bruker SHELXTL'
_computing_publication_material 'Bruker SHELXTL'
_computing_structure_refinement 'SHELXL-97 (Sheldrick, 1997)'
_computing_structure_solution 'SHELXS-97 (Sheldrick, 1990)'
_diffrn_ambient_temperature 173(2)
_diffrn_measured_fraction_theta_full 1.000
_diffrn_measured_fraction_theta_max 1.000
_diffrn_measurement_device_type 'CCD area detector'
_diffrn_measurement_method 'phi and omega scans'
_diffrn_radiation_monochromator graphite
_diffrn_radiation_source 'fine-focus sealed tube'
_diffrn_radiation_type MoK\a
_diffrn_radiation_wavelength 0.71073
_diffrn_reflns_av_R_equivalents 0.1005
_diffrn_reflns_av_sigmaI/netI 0.0532
_diffrn_reflns_limit_h_max 31
_diffrn_reflns_limit_h_min -25
_diffrn_reflns_limit_k_max 31
_diffrn_reflns_limit_k_min -25
_diffrn_reflns_limit_l_max 24
_diffrn_reflns_limit_l_min -31
_diffrn_reflns_number 33248
_diffrn_reflns_theta_full 25.03
_diffrn_reflns_theta_max 25.03
_diffrn_reflns_theta_min 1.11
_exptl_absorpt_coefficient_mu 1.309
_exptl_absorpt_correction_T_max 0.62
_exptl_absorpt_correction_T_min 0.55
_exptl_absorpt_correction_type multi-scan
_exptl_absorpt_process_details sadabs
_exptl_crystal_colour black
_exptl_crystal_density_diffrn 1.356
_exptl_crystal_description block
_exptl_crystal_F_000 7312
_exptl_crystal_size_max 0.13
_exptl_crystal_size_mid 0.11
_exptl_crystal_size_min 0.10
_refine_diff_density_max 0.665
_refine_diff_density_min -0.296
_refine_diff_density_rms 0.077
_refine_ls_abs_structure_details 'Flack H D (1983), Acta Cryst. A39, 876-881'
_refine_ls_abs_structure_Flack 0.02(4)
_refine_ls_extinction_method none
_refine_ls_goodness_of_fit_ref 1.097
_refine_ls_hydrogen_treatment constr
_refine_ls_matrix_type full
_refine_ls_number_parameters 311
_refine_ls_number_reflns 2803
_refine_ls_number_restraints 0
_refine_ls_restrained_S_all 1.097
_refine_ls_R_factor_all 0.0592
_refine_ls_R_factor_gt 0.0441
_refine_ls_shift/su_max 0.001
_refine_ls_shift/su_mean 0.000
_refine_ls_structure_factor_coef Fsqd
_refine_ls_weighting_details 'calc w=1/[\s^2^(Fo^2^)+(0.0581P)^2^] where P=(Fo^2^+2Fc^2^)/3'
_refine_ls_weighting_scheme calc
_refine_ls_wR_factor_gt 0.1043
_refine_ls_wR_factor_ref 0.1080
_reflns_number_gt 2279
_reflns_number_total 2803
_reflns_threshold_expression >2sigma(I)
_cod_data_source_file ic101622d_si_002.cif
_cod_data_source_block 2
_cod_original_cell_volume 17677(3)
_cod_original_sg_symbol_Hall I223
_cod_database_code 4324734

loop_
_symmetry_equiv_pos_as_xyz
'x, y, z'
'-x, -y, z'
'-x, y, -z'
'x, -y, -z'
'z, x, y'
'z, -x, -y'
'-z, -x, y'
'-z, x, -y'
'y, z, x'
'-y, z, -x'
'y, -z, -x'
'-y, -z, x'
'x+1/2, y+1/2, z+1/2'
'-x+1/2, -y+1/2, z+1/2'
'-x+1/2, y+1/2, -z+1/2'
'x+1/2, -y+1/2, -z+1/2'
'z+1/2, x+1/2, y+1/2'
'z+1/2, -x+1/2, -y+1/2'
'-z+1/2, -x+1/2, y+1/2'
'-z+1/2, x+1/2, -y+1/2'
'y+1/2, z+1/2, x+1/2'
'-y+1/2, z+1/2, -x+1/2'
'y+1/2, -z+1/2, -x+1/2'
'-y+1/2, -z+1/2, x+1/2'

loop_
_atom_site_label
_atom_site_type_symbol
_atom_site_fract_x
_atom_site_fract_y
_atom_site_fract_z
_atom_site_U_iso_or_equiv
_atom_site_adp_type
_atom_site_occupancy
_atom_site_symmetry_multiplicity
_atom_site_calc_flag
_atom_site_refinement_flags
Mn1 Mn 0.67730(4) 0.34231(4) 0.24586(4) 0.0273(3) Uani 1 1 d .
Mn2 Mn 0.73818(4) 0.32360(5) 0.13580(4) 0.0300(3) Uani 1 1 d .
Mn3 Mn 0.69767(4) 0.22314(4) 0.19560(4) 0.0267(3) Uani 1 1 d .
N1 N 0.6776(3) 0.2871(2) 0.1095(2) 0.0338(15) Uani 1 1 d .
N2 N 0.7344(2) 0.3900(2) 0.2623(2) 0.0308(14) Uani 1 1 d .
O1 O 0.63170(19) 0.28751(19) 0.22568(19) 0.0333(13) Uani 1 1 d .
O2 O 0.6746(2) 0.37571(17) 0.18097(19) 0.0324(12) Uani 1 1 d .
O3 O 0.6707(2) 0.2390(2) 0.13011(19) 0.0373(13) Uani 1 1 d .
O4 O 0.7375(2) 0.3675(2) 0.07979(19) 0.0391(14) Uani 1 1 d .
O5 O 0.69197(18) 0.30803(18) 0.30803(18) 0.0273(19) Uani 1 3 d S
O6 O 0.6154(2) 0.3878(2) 0.2774(3) 0.0584(17) Uani 1 1 d .
H6A H 0.5887 0.3890 0.2607 0.070 Uiso 1 1 d R
O7 O 0.73570(17) 0.28627(17) 0.20014(17) 0.0267(11) Uani 1 1 d .
O8 O 0.7892(2) 0.2703(2) 0.0999(2) 0.0453(15) Uani 1 1 d .
O9 O 0.7473(2) 0.1679(2) 0.1612(2) 0.0416(14) Uani 1 1 d .
O10 O 0.64397(19) 0.17177(19) 0.20581(18) 0.0333(13) Uani 1 1 d .
C1 C 0.7861(3) 0.4687(3) 0.2629(4) 0.051(2) Uani 1 1 d .
H1A H 0.7927 0.4633 0.2996 0.077 Uiso 1 1 calc R
H1B H 0.7798 0.5053 0.2566 0.077 Uiso 1 1 calc R
H1C H 0.8160 0.4576 0.2430 0.077 Uiso 1 1 calc R
C2 C 0.7393(3) 0.4377(3) 0.2468(3) 0.0348(19) Uani 1 1 d .
C3 C 0.6990(3) 0.4599(3) 0.2139(3) 0.041(2) Uani 1 1 d .
C4 C 0.6702(3) 0.4270(3) 0.1807(3) 0.0366(19) Uani 1 1 d .
C5 C 0.6362(3) 0.4496(3) 0.1458(3) 0.040(2) Uani 1 1 d .
H5 H 0.6184 0.4288 0.1217 0.048 Uiso 1 1 calc R
C6 C 0.6285(3) 0.5024(3) 0.1464(4) 0.050(2) Uani 1 1 d .
H6 H 0.6042 0.5174 0.1238 0.060 Uiso 1 1 calc R
C7 C 0.6564(3) 0.5339(3) 0.1802(4) 0.052(2) Uani 1 1 d .
H7 H 0.6506 0.5699 0.1807 0.063 Uiso 1 1 calc R
C8 C 0.6918(3) 0.5123(3) 0.2126(3) 0.041(2) Uani 1 1 d .
H8 H 0.7117 0.5338 0.2343 0.049 Uiso 1 1 calc R
C9 C 0.6015(4) 0.2653(4) 0.0611(3) 0.056(3) Uani 1 1 d .
H9A H 0.6148 0.2308 0.0543 0.084 Uiso 1 1 calc R
H9B H 0.5839 0.2782 0.0305 0.084 Uiso 1 1 calc R
H9C H 0.5773 0.2640 0.0899 0.084 Uiso 1 1 calc R
C10 C 0.6452(3) 0.3004(3) 0.0744(3) 0.038(2) Uani 1 1 d .
C11 C 0.6521(3) 0.3507(3) 0.0470(3) 0.0340(19) Uani 1 1 d .
C12 C 0.6975(3) 0.3791(3) 0.0498(3) 0.0366(19) Uani 1 1 d .
C13 C 0.7029(4) 0.4240(3) 0.0201(3) 0.043(2) Uani 1 1 d .
H13 H 0.7328 0.4446 0.0232 0.052 Uiso 1 1 calc R
C14 C 0.6641(4) 0.4378(3) -0.0135(3) 0.048(2) Uani 1 1 d .
H14 H 0.6688 0.4665 -0.0355 0.057 Uiso 1 1 calc R
C15 C 0.6193(4) 0.4108(3) -0.0155(3) 0.048(2) Uani 1 1 d .
H15 H 0.5926 0.4222 -0.0376 0.057 Uiso 1 1 calc R
C16 C 0.6116(3) 0.3666(3) 0.0145(3) 0.045(2) Uani 1 1 d .
H16 H 0.5803 0.3481 0.0129 0.054 Uiso 1 1 calc R
C17 C 0.7529(3) 0.1216(3) 0.1738(3) 0.041(2) Uani 1 1 d .
C18 C 0.7876(4) 0.0886(4) 0.1418(4) 0.068(3) Uani 1 1 d .
H18A H 0.7925 0.1045 0.1081 0.101 Uiso 1 1 calc R
H18B H 0.7720 0.0546 0.1375 0.101 Uiso 1 1 calc R
H18C H 0.8209 0.0850 0.1590 0.101 Uiso 1 1 calc R
C19 C 0.6114(3) 0.1501(4) 0.1689(3) 0.050(2) Uani 1 1 d .
H19A H 0.6308 0.1257 0.1478 0.075 Uiso 1 1 calc R
H19B H 0.5974 0.1773 0.1469 0.075 Uiso 1 1 calc R
H19C H 0.5832 0.1320 0.1860 0.075 Uiso 1 1 calc R
C20 C 0.6133(7) 0.4286(7) 0.3139(8) 0.097(6) Uani 0.67 1 d P
H20A H 0.6417 0.4250 0.3383 0.145 Uiso 0.67 1 calc PR
H20B H 0.5806 0.4273 0.3323 0.145 Uiso 0.67 1 calc PR
H20C H 0.6163 0.4616 0.2960 0.145 Uiso 0.67 1 calc PR

loop_
_atom_site_aniso_label
_atom_site_aniso_U_11
_atom_site_aniso_U_22
_atom_site_aniso_U_33
_atom_site_aniso_U_23
_atom_site_aniso_U_13
_atom_site_aniso_U_12
Mn1 0.0279(6) 0.0257(6) 0.0283(6) 0.0041(5) -0.0020(5) -0.0024(5)
Mn2 0.0341(7) 0.0324(7) 0.0236(6) 0.0051(5) -0.0018(5) -0.0032(5)
Mn3 0.0309(6) 0.0247(6) 0.0244(6) 0.0018(5) -0.0036(5) -0.0033(5)
N1 0.046(4) 0.033(4) 0.022(3) 0.004(3) -0.003(3) -0.005(3)
N2 0.030(4) 0.027(3) 0.035(3) 0.004(3) 0.000(3) -0.003(3)
O1 0.032(3) 0.037(3) 0.031(3) 0.007(2) -0.004(2) -0.008(2)
O2 0.039(3) 0.025(3) 0.033(3) 0.005(2) -0.007(3) 0.001(2)
O3 0.050(3) 0.032(3) 0.029(3) 0.003(2) -0.011(3) -0.012(3)
O4 0.041(3) 0.047(3) 0.030(3) 0.013(2) -0.003(3) -0.001(3)
O5 0.0273(19) 0.0273(19) 0.0273(19) 0.004(2) -0.004(2) -0.004(2)
O6 0.043(4) 0.059(4) 0.073(5) 0.008(4) 0.002(3) 0.005(3)
O7 0.029(3) 0.028(3) 0.023(2) 0.002(2) -0.005(2) -0.005(2)
O8 0.058(4) 0.046(4) 0.031(3) -0.006(3) 0.002(3) 0.006(3)
O9 0.044(3) 0.042(4) 0.039(3) -0.004(3) 0.007(3) -0.004(3)
O10 0.035(3) 0.034(3) 0.031(3) 0.000(2) -0.009(2) -0.011(3)
C1 0.042(6) 0.044(5) 0.069(6) 0.014(5) -0.013(5) -0.016(4)
C2 0.033(5) 0.032(4) 0.039(5) -0.003(4) -0.003(4) -0.001(4)
C3 0.042(5) 0.035(5) 0.046(5) 0.005(4) -0.005(4) -0.002(4)
C4 0.039(5) 0.031(4) 0.039(5) 0.013(4) -0.003(4) -0.004(4)
C5 0.037(5) 0.037(5) 0.045(5) 0.009(4) -0.008(4) -0.005(4)
C6 0.048(6) 0.040(5) 0.061(6) 0.019(5) -0.012(5) 0.005(4)
C7 0.054(6) 0.037(5) 0.065(6) 0.007(5) -0.012(5) 0.001(4)
C8 0.046(5) 0.024(4) 0.052(5) 0.009(4) -0.011(4) -0.003(4)
C9 0.066(6) 0.053(6) 0.049(6) 0.011(5) -0.022(5) -0.026(5)
C10 0.043(5) 0.037(5) 0.034(5) 0.001(4) -0.010(4) -0.005(4)
C11 0.042(5) 0.035(5) 0.025(4) 0.001(3) -0.004(4) 0.003(4)
C12 0.048(5) 0.039(5) 0.023(4) 0.001(4) -0.003(4) 0.004(4)
C13 0.057(6) 0.039(5) 0.033(5) -0.001(4) -0.002(4) 0.003(4)
C14 0.073(7) 0.039(5) 0.030(5) -0.001(4) -0.004(5) 0.006(5)
C15 0.059(6) 0.043(5) 0.041(5) 0.007(4) -0.014(4) 0.017(5)
C16 0.054(6) 0.048(5) 0.033(5) 0.000(4) -0.005(4) 0.005(5)
C17 0.050(5) 0.031(5) 0.042(5) -0.001(4) 0.008(4) -0.007(4)
C18 0.070(7) 0.045(6) 0.089(8) -0.001(6) 0.022(6) -0.001(5)
C19 0.048(5) 0.050(6) 0.052(6) 0.001(5) -0.018(5) -0.021(5)
C20 0.088(14) 0.094(14) 0.108(17) -0.003(13) 0.031(13) -0.017(12)

loop_
_atom_type_symbol
_atom_type_description
_atom_type_scat_dispersion_real
_atom_type_scat_dispersion_imag
_atom_type_scat_source
C C 0.0033 0.0016 'International Tables Vol C Tables 4.2.6.8 and 6.1.1.4'
H H 0.0000 0.0000 'International Tables Vol C Tables 4.2.6.8 and 6.1.1.4'
N N 0.0061 0.0033 'International Tables Vol C Tables 4.2.6.8 and 6.1.1.4'
O O 0.0106 0.0060 'International Tables Vol C Tables 4.2.6.8 and 6.1.1.4'
Mn Mn 0.3368 0.7283 'International Tables Vol C Tables 4.2.6.8 and 6.1.1.4'

loop_
_geom_angle_atom_site_label_1
_geom_angle_atom_site_label_2
_geom_angle_atom_site_label_3
_geom_angle
_geom_angle_site_symmetry_1
_geom_angle_site_symmetry_3
O5 Mn1 O2 170.3(3) . .
O5 Mn1 O1 90.48(16) . .
O2 Mn1 O1 94.2(2) . .
O5 Mn1 N2 87.65(18) . .
O2 Mn1 N2 86.2(2) . .
O1 Mn1 N2 169.4(2) . .
O5 Mn1 O6 94.8(3) . .
O2 Mn1 O6 93.4(2) . .
O1 Mn1 O6 92.9(2) . .
N2 Mn1 O6 97.6(2) . .
O5 Mn1 O7 90.5(3) . .
O2 Mn1 O7 82.08(19) . .
O1 Mn1 O7 78.86(18) . .
N2 Mn1 O7 90.7(2) . .
O6 Mn1 O7 170.2(2) . .
O4 Mn2 O10 96.8(2) . 7_665
O4 Mn2 O7 171.7(2) . .
O10 Mn2 O7 79.93(19) 7_665 .
O4 Mn2 N1 90.9(2) . .
O10 Mn2 N1 171.3(2) 7_665 .
O7 Mn2 N1 91.8(2) . .
O4 Mn2 O8 93.6(2) . .
O10 Mn2 O8 91.6(2) 7_665 .
O7 Mn2 O8 94.2(2) . .
N1 Mn2 O8 91.8(2) . .
O4 Mn2 O2 91.7(2) . .
O10 Mn2 O2 92.05(19) 7_665 .
O7 Mn2 O2 80.79(18) . .
N1 Mn2 O2 83.8(2) . .
O8 Mn2 O2 173.21(19) . .
O4 Mn2 Mn3 137.61(18) . 7_665
O10 Mn2 Mn3 41.83(14) 7_665 7_665
O7 Mn2 Mn3 41.24(14) . 7_665
N1 Mn2 Mn3 131.06(18) . 7_665
O8 Mn2 Mn3 81.37(15) . 7_665
O2 Mn2 Mn3 97.55(12) . 7_665
O4 Mn2 Mn3 151.43(18) . .
O10 Mn2 Mn3 111.63(15) 7_665 .
O7 Mn2 Mn3 33.28(13) . .
N1 Mn2 Mn3 60.86(17) . .
O8 Mn2 Mn3 83.53(16) . .
O2 Mn2 Mn3 89.79(11) . .
Mn3 Mn2 Mn3 70.21(5) 7_665 .
O3 Mn3 O7 93.5(2) . .
O3 Mn3 O7 169.6(2) . 10_656
O7 Mn3 O7 95.5(3) . 10_656
O3 Mn3 O10 90.4(2) . .
O7 Mn3 O10 161.1(2) . .
O7 Mn3 O10 79.44(19) 10_656 .
O3 Mn3 O9 89.6(2) . .
O7 Mn3 O9 106.9(2) . .
O7 Mn3 O9 92.8(2) 10_656 .
O10 Mn3 O9 91.7(2) . .
O3 Mn3 O1 83.2(2) . .
O7 Mn3 O1 76.33(18) . .
O7 Mn3 O1 93.78(18) 10_656 .
O10 Mn3 O1 85.72(19) . .
O9 Mn3 O1 172.37(19) . .
O3 Mn3 Mn2 129.43(16) . 10_656
O7 Mn3 Mn2 136.92(14) . 10_656
O7 Mn3 Mn2 41.39(14) 10_656 10_656
O10 Mn3 Mn2 41.17(14) . 10_656
O9 Mn3 Mn2 80.61(15) . 10_656
O1 Mn3 Mn2 101.87(12) . 10_656
O3 Mn3 Mn2 60.55(15) . .
O7 Mn3 Mn2 33.58(13) . .
O7 Mn3 Mn2 128.91(14) 10_656 .
O10 Mn3 Mn2 148.89(15) . .
O9 Mn3 Mn2 98.41(15) . .
O1 Mn3 Mn2 80.42(12) . .
Mn2 Mn3 Mn2 169.79(5) 10_656 .
C10 N1 O3 115.8(6) . .
C10 N1 Mn2 129.9(5) . .
O3 N1 Mn2 114.2(5) . .
C2 N2 O1 118.2(6) . 7_665
C2 N2 Mn1 126.7(5) . .
O1 N2 Mn1 114.7(4) 7_665 .
N2 O1 Mn1 114.0(4) 10_656 .
N2 O1 Mn3 101.6(4) 10_656 .
Mn1 O1 Mn3 99.0(2) . .
C4 O2 Mn1 117.7(5) . .
C4 O2 Mn2 127.5(5) . .
Mn1 O2 Mn2 98.5(2) . .
N1 O3 Mn3 120.2(4) . .
C12 O4 Mn2 127.3(5) . .
Mn1 O5 Mn1 118.91(9) 7_665 .
Mn1 O5 Mn1 118.91(9) 7_665 10_656
Mn1 O5 Mn1 118.90(9) . 10_656
C20 O6 Mn1 133.6(9) . .
Mn3 O7 Mn3 132.9(2) . 7_665
Mn3 O7 Mn2 113.1(2) . .
Mn3 O7 Mn2 97.4(2) 7_665 .
Mn3 O7 Mn1 102.8(2) . .
Mn3 O7 Mn1 107.37(19) 7_665 .
Mn2 O7 Mn1 98.25(18) . .
C17 O8 Mn2 125.9(5) 7_665 .
C17 O9 Mn3 127.4(5) . .
C19 O10 Mn2 126.1(5) . 10_656
C19 O10 Mn3 128.0(5) . .
Mn2 O10 Mn3 97.0(2) 10_656 .
N2 C2 C3 118.9(7) . .
N2 C2 C1 119.5(7) . .
C3 C2 C1 121.6(7) . .
C8 C3 C4 120.4(7) . .
C8 C3 C2 120.0(7) . .
C4 C3 C2 119.4(7) . .
O2 C4 C5 118.5(7) . .
O2 C4 C3 123.2(7) . .
C5 C4 C3 118.3(7) . .
C6 C5 C4 120.1(8) . .
C5 C6 C7 120.6(8) . .
C8 C7 C6 119.6(8) . .
C7 C8 C3 120.8(8) . .
N1 C10 C9 119.7(7) . .
N1 C10 C11 119.5(7) . .
C9 C10 C11 120.8(7) . .
C12 C11 C16 120.4(8) . .
C12 C11 C10 122.6(7) . .
C16 C11 C10 116.9(8) . .
O4 C12 C11 124.8(7) . .
O4 C12 C13 115.5(8) . .
C11 C12 C13 119.7(8) . .
C14 C13 C12 119.4(9) . .
C15 C14 C13 120.9(8) . .
C14 C15 C16 121.6(8) . .
C15 C16 C11 117.9(9) . .
O9 C17 O8 124.7(8) . 10_656
O9 C17 C18 118.3(7) . .
O8 C17 C18 116.9(7) 10_656 .

loop_
_geom_bond_atom_site_label_1
_geom_bond_atom_site_label_2
_geom_bond_distance
_geom_bond_site_symmetry_2
Mn1 O5 1.889(5) .
Mn1 O2 1.902(5) .
Mn1 O1 1.930(5) .
Mn1 N2 1.987(6) .
Mn1 O6 2.164(6) .
Mn1 O7 2.422(5) .
Mn2 O4 1.854(5) .
Mn2 O10 1.929(5) 7_665
Mn2 O7 1.939(5) .
Mn2 N1 1.966(6) .
Mn2 O8 2.138(6) .
Mn2 O2 2.444(5) .
Mn2 Mn3 2.9084(16) 7_665
Mn2 Mn3 3.2232(15) .
Mn3 O3 1.891(5) .
Mn3 O7 1.923(4) .
Mn3 O7 1.933(5) 10_656
Mn3 O10 1.954(5) .
Mn3 O9 2.133(5) .
Mn3 O1 2.525(5) .
Mn3 Mn2 2.9084(15) 10_656
N1 C10 1.291(10) .
N1 O3 1.376(7) .
N2 C2 1.313(9) .
N2 O1 1.353(7) 7_665
O1 N2 1.353(7) 10_656
O2 C4 1.341(9) .
O4 C12 1.338(9) .
O5 Mn1 1.889(5) 7_665
O5 Mn1 1.889(5) 10_656
O6 C20 1.43(2) .
O7 Mn3 1.933(5) 7_665
O8 C17 1.271(9) 7_665
O9 C17 1.258(9) .
O10 C19 1.402(9) .
O10 Mn2 1.929(5) 10_656
C1 C2 1.523(10) .
C2 C3 1.472(11) .
C3 C8 1.379(10) .
C3 C4 1.431(11) .
C4 C5 1.396(11) .
C5 C6 1.392(12) .
C6 C7 1.405(12) .
C7 C8 1.371(11) .
C9 C10 1.500(11) .
C10 C11 1.503(11) .
C11 C12 1.398(12) .
C11 C16 1.415(11) .
C12 C13 1.408(10) .
C13 C14 1.384(11) .
C14 C15 1.364(12) .
C15 C16 1.404(11) .
C17 O8 1.271(9) 10_656
C17 C18 1.499(12) .

loop_
_platon_squeeze_void_nr
_platon_squeeze_void_average_x
_platon_squeeze_void_average_y
_platon_squeeze_void_average_z
_platon_squeeze_void_volume
_platon_squeeze_void_count_electrons
1 -0.011 -0.001 0.000 2392.4 625.1
2 0.000 0.209 0.500 3.5 0.2
3 -0.190 0.499 0.500 2392.4 625.1
4 0.000 0.500 0.291 2.8 0.1
5 0.000 0.500 0.709 3.4 0.3
6 0.000 0.791 0.500 2.8 0.1
7 0.209 0.500 0.000 3.5 0.2
8 0.291 0.000 0.500 2.8 0.1
9 0.500 0.000 0.209 3.4 0.3
10 0.500 0.000 0.791 2.8 0.1
11 0.500 0.291 0.000 2.8 0.1
12 0.500 0.709 0.000 3.5 0.2
13 0.709 0.000 0.500 3.5 0.2
14 0.791 0.500 0.000 2.8 0.1
